data_4300115
loop_
_publ_author_name
'Xiaobing Xie'
'Timothy Hughbanks'

_publ_section_title
;
Reduced Zirconium Halide Clusters in Aqueous Solution
;
_journal_name_full 'Inorganic Chemistry'
_journal_page_first 555
_journal_page_last 561
_journal_paper_doi 10.1021/ic9908423
_journal_volume 39
_journal_year 2000
_chemical_formula_sum 'B Cl18 H52.5 O24 Rb0.44 Zr6'
_chemical_formula_weight 1670.76
_space_group_IT_number 229
_symmetry_cell_setting cubic
_symmetry_space_group_name_Hall '-I 4 2 3'
_symmetry_space_group_name_H-M 'I m -3 m'
_atom_sites_solution_hydrogens geom
_atom_sites_solution_primary direct
_atom_sites_solution_secondary difmap
_audit_creation_method SHELXL-97
_cell_angle_alpha 90.00
_cell_angle_beta 90.00
_cell_angle_gamma 90.00
_cell_formula_units_Z 2
_cell_length_a 13.8962(3)
_cell_length_b 13.8962(3)
_cell_length_c 13.8962(3)
_cell_measurement_temperature 213(2)
_cell_volume 2683.42(10)
_computing_structure_refinement 'SHELXL-97 (Sheldrick, 1997)'
_computing_structure_solution 'SHELXS-97 (Sheldrick, 1990)'
_diffrn_ambient_temperature 213(2)
_diffrn_measured_fraction_theta_full 0.977
_diffrn_measured_fraction_theta_max 0.977
_diffrn_radiation_monochromator graphite
_diffrn_radiation_source 'fine-focus sealed tube'
_diffrn_radiation_type MoK\a
_diffrn_radiation_wavelength 0.71073
_diffrn_reflns_av_R_equivalents 0.0607
_diffrn_reflns_av_sigmaI/netI 0.0256
_diffrn_reflns_limit_h_max 17
_diffrn_reflns_limit_h_min -17
_diffrn_reflns_limit_k_max 17
_diffrn_reflns_limit_k_min -15
_diffrn_reflns_limit_l_max 8
_diffrn_reflns_limit_l_min -17
_diffrn_reflns_number 6361
_diffrn_reflns_theta_full 27.50
_diffrn_reflns_theta_max 27.50
_diffrn_reflns_theta_min 2.07
_exptl_absorpt_coefficient_mu 2.472
_exptl_absorpt_correction_T_max 0.8864
_exptl_absorpt_correction_T_min 0.7901
_exptl_crystal_density_diffrn 2.068
_exptl_crystal_density_method 'not measured'
_exptl_crystal_F_000 1624
_exptl_crystal_size_max 0.10
_exptl_crystal_size_mid 0.05
_exptl_crystal_size_min 0.05
_refine_diff_density_max 0.442
_refine_diff_density_min -0.440
_refine_diff_density_rms 0.093
_refine_ls_extinction_coef 0.00068(14)
_refine_ls_extinction_expression Fc^*^=kFc[1+0.001xFc^2^\l^3^/sin(2\q)]^-1/4^
_refine_ls_extinction_method SHELXL
_refine_ls_goodness_of_fit_ref 1.109
_refine_ls_hydrogen_treatment mixed
_refine_ls_matrix_type full
_refine_ls_number_parameters 22
_refine_ls_number_reflns 337
_refine_ls_number_restraints 0
_refine_ls_restrained_S_all 1.109
_refine_ls_R_factor_all 0.0413
_refine_ls_R_factor_gt 0.0264
_refine_ls_shift/su_max 0.000
_refine_ls_shift/su_mean 0.000
_refine_ls_structure_factor_coef Fsqd
_refine_ls_weighting_details 'calc w=1/[\s^2^(Fo^2^)+(0.0351P)^2^+1.8503P] where P=(Fo^2^+2Fc^2^)/3'
_refine_ls_weighting_scheme calc
_refine_ls_wR_factor_gt 0.0646
_refine_ls_wR_factor_ref 0.0669
_reflns_number_gt 252
_reflns_number_total 337
_reflns_threshold_expression >2sigma(I)
_cod_original_formula_sum 'H52.50 B Cl18 O24 Rb0.44 Zr6'
_cod_database_code 4300115

loop_
_symmetry_equiv_pos_as_xyz
'x, y, z'
'-x, -y, z'
'-x, y, -z'
'x, -y, -z'
'z, x, y'
'z, -x, -y'
'-z, -x, y'
'-z, x, -y'
'y, z, x'
'-y, z, -x'
'y, -z, -x'
'-y, -z, x'
'y, x, -z'
'-y, -x, -z'
'y, -x, z'
'-y, x, z'
'x, z, -y'
'-x, z, y'
'-x, -z, -y'
'x, -z, y'
'z, y, -x'
'z, -y, x'
'-z, y, x'
'-z, -y, -x'
'x+1/2, y+1/2, z+1/2'
'-x+1/2, -y+1/2, z+1/2'
'-x+1/2, y+1/2, -z+1/2'
'x+1/2, -y+1/2, -z+1/2'
'z+1/2, x+1/2, y+1/2'
'z+1/2, -x+1/2, -y+1/2'
'-z+1/2, -x+1/2, y+1/2'
'-z+1/2, x+1/2, -y+1/2'
'y+1/2, z+1/2, x+1/2'
'-y+1/2, z+1/2, -x+1/2'
'y+1/2, -z+1/2, -x+1/2'
'-y+1/2, -z+1/2, x+1/2'
'y+1/2, x+1/2, -z+1/2'
'-y+1/2, -x+1/2, -z+1/2'
'y+1/2, -x+1/2, z+1/2'
'-y+1/2, x+1/2, z+1/2'
'x+1/2, z+1/2, -y+1/2'
'-x+1/2, z+1/2, y+1/2'
'-x+1/2, -z+1/2, -y+1/2'
'x+1/2, -z+1/2, y+1/2'
'z+1/2, y+1/2, -x+1/2'
'z+1/2, -y+1/2, x+1/2'
'-z+1/2, y+1/2, x+1/2'
'-z+1/2, -y+1/2, -x+1/2'
'-x, -y, -z'
'x, y, -z'
'x, -y, z'
'-x, y, z'
'-z, -x, -y'
'-z, x, y'
'z, x, -y'
'z, -x, y'
'-y, -z, -x'
'y, -z, x'
'-y, z, x'
'y, z, -x'
'-y, -x, z'
'y, x, z'
'-y, x, -z'
'y, -x, -z'
'-x, -z, y'
'x, -z, -y'
'x, z, y'
'-x, z, -y'
'-z, -y, x'
'-z, y, -x'
'z, -y, -x'
'z, y, x'
'-x+1/2, -y+1/2, -z+1/2'
'x+1/2, y+1/2, -z+1/2'
'x+1/2, -y+1/2, z+1/2'
'-x+1/2, y+1/2, z+1/2'
'-z+1/2, -x+1/2, -y+1/2'
'-z+1/2, x+1/2, y+1/2'
'z+1/2, x+1/2, -y+1/2'
'z+1/2, -x+1/2, y+1/2'
'-y+1/2, -z+1/2, -x+1/2'
'y+1/2, -z+1/2, x+1/2'
'-y+1/2, z+1/2, x+1/2'
'y+1/2, z+1/2, -x+1/2'
'-y+1/2, -x+1/2, z+1/2'
'y+1/2, x+1/2, z+1/2'
'-y+1/2, x+1/2, -z+1/2'
'y+1/2, -x+1/2, -z+1/2'
'-x+1/2, -z+1/2, y+1/2'
'x+1/2, -z+1/2, -y+1/2'
'x+1/2, z+1/2, y+1/2'
'-x+1/2, z+1/2, -y+1/2'
'-z+1/2, -y+1/2, x+1/2'
'-z+1/2, y+1/2, -x+1/2'
'z+1/2, -y+1/2, -x+1/2'
'z+1/2, y+1/2, x+1/2'

loop_
_atom_site_label
_atom_site_type_symbol
_atom_site_fract_x
_atom_site_fract_y
_atom_site_fract_z
_atom_site_U_iso_or_equiv
_atom_site_adp_type
_atom_site_occupancy
_atom_site_symmetry_multiplicity
_atom_site_calc_flag
_atom_site_refinement_flags
_atom_site_disorder_assembly
_atom_site_disorder_group
Zr1 Zr 0.0000 0.16582(5) 0.0000 0.0174(3) Uani 1 8 d S . .
B B 0.0000 0.0000 0.0000 0.016(4) Uani 1 48 d S . .
Cl1 Cl 0.18315(6) 0.18315(6) 0.0000 0.0256(4) Uani 1 4 d S . .
Cl2 Cl 0.0000 0.35698(15) 0.0000 0.0380(5) Uani 1 8 d S . .
O1 O 0.15981(19) 0.3996(2) 0.15981(19) 0.0766(13) Uani 1 2 d S . .
Rb Rb 0.2500 0.2500 0.2500 0.057(4) Uani 0.108(4) 12 d SP . .

loop_
_atom_site_aniso_label
_atom_site_aniso_U_11
_atom_site_aniso_U_22
_atom_site_aniso_U_33
_atom_site_aniso_U_23
_atom_site_aniso_U_13
_atom_site_aniso_U_12
Zr1 0.0190(3) 0.0141(4) 0.0190(3) 0.000 0.000 0.000
B 0.016(4) 0.016(4) 0.016(4) 0.000 0.000 0.000
Cl1 0.0215(4) 0.0215(4) 0.0338(7) 0.000 0.000 -0.0047(5)
Cl2 0.0435(8) 0.0272(12) 0.0435(8) 0.000 0.000 0.000
O1 0.0723(18) 0.085(3) 0.0723(18) -0.0197(16) -0.016(2) -0.0197(16)
Rb 0.057(4) 0.057(4) 0.057(4) -0.005(3) -0.005(3) -0.005(3)

loop_
_atom_type_symbol
_atom_type_description
_atom_type_scat_dispersion_real
_atom_type_scat_dispersion_imag
_atom_type_scat_source
B B 0.0013 0.0007 'International Tables Vol C Tables 4.2.6.8 and 6.1.1.4'
H H 0.0000 0.0000 'International Tables Vol C Tables 4.2.6.8 and 6.1.1.4'
O O 0.0106 0.0060 'International Tables Vol C Tables 4.2.6.8 and 6.1.1.4'
Cl Cl 0.1484 0.1585 'International Tables Vol C Tables 4.2.6.8 and 6.1.1.4'
Zr Zr -2.9673 0.5597 'International Tables Vol C Tables 4.2.6.8 and 6.1.1.4'
Rb Rb -0.9393 2.9676 'International Tables Vol C Tables 4.2.6.8 and 6.1.1.4'

loop_
_geom_angle_atom_site_label_1
_geom_angle_atom_site_label_2
_geom_angle_atom_site_label_3
_geom_angle
_geom_angle_site_symmetry_1
_geom_angle_site_symmetry_3
_geom_angle_publ_flag
B Zr1 Cl1 95.41(2) . 5 ?
B Zr1 Cl1 95.41(2) . . ?
Cl1 Zr1 Cl1 89.491(5) 5 . ?
B Zr1 Cl1 95.41(2) . 55 ?
Cl1 Zr1 Cl1 169.19(5) 5 55 ?
Cl1 Zr1 Cl1 89.491(5) . 55 ?
B Zr1 Cl1 95.41(2) . 3 ?
Cl1 Zr1 Cl1 89.491(5) 5 3 ?
Cl1 Zr1 Cl1 169.19(5) . 3 ?
Cl1 Zr1 Cl1 89.491(5) 55 3 ?
B Zr1 Cl2 180.0 . . ?
Cl1 Zr1 Cl2 84.59(2) 5 . ?
Cl1 Zr1 Cl2 84.59(2) . . ?
Cl1 Zr1 Cl2 84.59(2) 55 . ?
Cl1 Zr1 Cl2 84.59(2) 3 . ?
B Zr1 Zr1 45.0 . 53 ?
Cl1 Zr1 Zr1 140.41(2) 5 53 ?
Cl1 Zr1 Zr1 93.820(18) . 53 ?
Cl1 Zr1 Zr1 50.41(2) 55 53 ?
Cl1 Zr1 Zr1 93.820(18) 3 53 ?
Cl2 Zr1 Zr1 135.0 . 53 ?
B Zr1 Zr1 45.0 . 57 ?
Cl1 Zr1 Zr1 93.820(18) 5 57 ?
Cl1 Zr1 Zr1 140.41(2) . 57 ?
Cl1 Zr1 Zr1 93.820(18) 55 57 ?
Cl1 Zr1 Zr1 50.41(2) 3 57 ?
Cl2 Zr1 Zr1 135.0 . 57 ?
Zr1 Zr1 Zr1 60.0 53 57 ?
B Zr1 Zr1 45.0 . 5 ?
Cl1 Zr1 Zr1 50.41(2) 5 5 ?
Cl1 Zr1 Zr1 93.820(18) . 5 ?
Cl1 Zr1 Zr1 140.41(2) 55 5 ?
Cl1 Zr1 Zr1 93.820(18) 3 5 ?
Cl2 Zr1 Zr1 135.0 . 5 ?
Zr1 Zr1 Zr1 90.0 53 5 ?
Zr1 Zr1 Zr1 60.0 57 5 ?
B Zr1 Zr1 45.0 . 9 ?
Cl1 Zr1 Zr1 93.820(18) 5 9 ?
Cl1 Zr1 Zr1 50.41(2) . 9 ?
Cl1 Zr1 Zr1 93.820(18) 55 9 ?
Cl1 Zr1 Zr1 140.41(2) 3 9 ?
Cl2 Zr1 Zr1 135.0 . 9 ?
Zr1 Zr1 Zr1 60.0 53 9 ?
Zr1 Zr1 Zr1 90.0 57 9 ?
Zr1 Zr1 Zr1 60.0 5 9 ?
Zr1 B Zr1 180.0 57 9 ?
Zr1 B Zr1 90.0 57 49 ?
Zr1 B Zr1 90.0 9 49 ?
Zr1 B Zr1 90.0 57 5 ?
Zr1 B Zr1 90.0 9 5 ?
Zr1 B Zr1 90.0 49 5 ?
Zr1 B Zr1 90.0 57 53 ?
Zr1 B Zr1 90.0 9 53 ?
Zr1 B Zr1 90.0 49 53 ?
Zr1 B Zr1 180.0 5 53 ?
Zr1 B Zr1 90.0 57 . ?
Zr1 B Zr1 90.0 9 . ?
Zr1 B Zr1 180.0 49 . ?
Zr1 B Zr1 90.0 5 . ?
Zr1 B Zr1 90.0 53 . ?
Zr1 Cl1 Zr1 79.19(5) . 9 ?
Zr1 Cl1 Rb 105.816(10) . . ?
Zr1 Cl1 Rb 105.816(10) 9 . ?
Zr1 Cl1 Rb 105.816(10) . 26_554 ?
Zr1 Cl1 Rb 105.816(10) 9 26_554 ?
Rb Cl1 Rb 138.57(4) . 26_554 ?
Zr1 Cl2 O1 100.68(7) . . ?
Rb O1 O1 59.597(11) . 81 ?
Rb O1 O1 59.597(11) . 77 ?
O1 O1 O1 116.89(8) 81 77 ?
Rb O1 O1 139.55(7) . 51_565 ?
O1 O1 O1 107.38(9) 81 51_565 ?
O1 O1 O1 107.38(9) 77 51_565 ?
Rb O1 Cl2 119.76(11) . . ?
O1 O1 Cl2 111.53(14) 81 . ?
O1 O1 Cl2 111.53(14) 77 . ?
O1 O1 Cl2 100.68(7) 51_565 . ?
O1 Rb O1 180.0 81 9 ?
O1 Rb O1 119.19(2) 81 77 ?
O1 Rb O1 60.81(2) 9 77 ?
O1 Rb O1 60.81(2) 81 5 ?
O1 Rb O1 119.19(2) 9 5 ?
O1 Rb O1 180.00(10) 77 5 ?
O1 Rb O1 119.19(2) 81 73 ?
O1 Rb O1 60.81(2) 9 73 ?
O1 Rb O1 119.19(2) 77 73 ?
O1 Rb O1 60.81(2) 5 73 ?
O1 Rb O1 60.81(2) 81 . ?
O1 Rb O1 119.19(2) 9 . ?
O1 Rb O1 60.81(2) 77 . ?
O1 Rb O1 119.19(2) 5 . ?
O1 Rb O1 180.00(10) 73 . ?
O1 Rb Cl1 110.70(6) 81 . ?
O1 Rb Cl1 69.30(6) 9 . ?
O1 Rb Cl1 61.16(7) 77 . ?
O1 Rb Cl1 118.84(8) 5 . ?
O1 Rb Cl1 110.70(6) 73 . ?
O1 Rb Cl1 69.30(6) . . ?
O1 Rb Cl1 69.30(6) 81 81 ?
O1 Rb Cl1 110.70(6) 9 81 ?
O1 Rb Cl1 69.30(6) 77 81 ?
O1 Rb Cl1 110.70(6) 5 81 ?
O1 Rb Cl1 118.84(7) 73 81 ?
O1 Rb Cl1 61.16(7) . 81 ?
Cl1 Rb Cl1 122.03(3) . 81 ?
O1 Rb Cl1 118.84(7) 81 77 ?
O1 Rb Cl1 61.16(7) 9 77 ?
O1 Rb Cl1 69.30(6) 77 77 ?
O1 Rb Cl1 110.70(6) 5 77 ?
O1 Rb Cl1 69.30(6) 73 77 ?
O1 Rb Cl1 110.70(6) . 77 ?
Cl1 Rb Cl1 122.03(3) . 77 ?
Cl1 Rb Cl1 57.97(3) 81 77 ?
O1 Rb Cl1 61.16(7) 81 5 ?
O1 Rb Cl1 118.84(7) 9 5 ?
O1 Rb Cl1 110.70(6) 77 5 ?
O1 Rb Cl1 69.30(6) 5 5 ?
O1 Rb Cl1 110.70(6) 73 5 ?
O1 Rb Cl1 69.30(6) . 5 ?
Cl1 Rb Cl1 57.97(3) . 5 ?
Cl1 Rb Cl1 122.03(3) 81 5 ?
Cl1 Rb Cl1 180.0 77 5 ?
O1 Rb Cl1 69.30(6) 81 73 ?
O1 Rb Cl1 110.70(6) 9 73 ?
O1 Rb Cl1 118.84(7) 77 73 ?
O1 Rb Cl1 61.16(8) 5 73 ?
O1 Rb Cl1 69.30(6) 73 73 ?
O1 Rb Cl1 110.70(6) . 73 ?
Cl1 Rb Cl1 180.0 . 73 ?
Cl1 Rb Cl1 57.97(3) 81 73 ?
Cl1 Rb Cl1 57.97(3) 77 73 ?
Cl1 Rb Cl1 122.03(3) 5 73 ?
O1 Rb Cl1 110.70(6) 81 9 ?
O1 Rb Cl1 69.30(6) 9 9 ?
O1 Rb Cl1 110.70(6) 77 9 ?
O1 Rb Cl1 69.30(6) 5 9 ?
O1 Rb Cl1 61.16(7) 73 9 ?
O1 Rb Cl1 118.84(7) . 9 ?
Cl1 Rb Cl1 57.97(3) . 9 ?
Cl1 Rb Cl1 180.0 81 9 ?
Cl1 Rb Cl1 122.03(3) 77 9 ?
Cl1 Rb Cl1 57.97(3) 5 9 ?
Cl1 Rb Cl1 122.03(3) 73 9 ?

loop_
_geom_bond_atom_site_label_1
_geom_bond_atom_site_label_2
_geom_bond_distance
_geom_bond_site_symmetry_2
_geom_bond_publ_flag
Zr1 B 2.3042(7) . ?
Zr1 Cl1 2.5565(10) 5 ?
Zr1 Cl1 2.5565(10) . ?
Zr1 Cl1 2.5565(10) 55 ?
Zr1 Cl1 2.5565(10) 3 ?
Zr1 Cl2 2.656(2) . ?
Zr1 Zr1 3.2587(10) 53 ?
Zr1 Zr1 3.2587(10) 57 ?
Zr1 Zr1 3.2587(10) 5 ?
Zr1 Zr1 3.2587(10) 9 ?
B Zr1 2.3042(7) 57 ?
B Zr1 2.3042(7) 9 ?
B Zr1 2.3042(7) 49 ?
B Zr1 2.3042(7) 5 ?
B Zr1 2.3042(7) 53 ?
Cl1 Zr1 2.5565(10) 9 ?
Cl1 Rb 3.7141(5) . ?
Cl1 Rb 3.7141(5) 26_554 ?
Cl2 O1 3.196(4) . ?
O1 Rb 2.732(4) . ?
O1 O1 2.765(4) 81 ?
O1 O1 2.765(4) 77 ?
O1 O1 2.790(7) 51_565 ?
Rb O1 2.732(4) 81 ?
Rb O1 2.732(4) 9 ?
Rb O1 2.732(4) 77 ?
Rb O1 2.732(4) 5 ?
Rb O1 2.732(4) 73 ?
Rb Cl1 3.7141(5) 81 ?
Rb Cl1 3.7141(5) 77 ?
Rb Cl1 3.7141(5) 5 ?
Rb Cl1 3.7141(5) 73 ?
Rb Cl1 3.7141(5) 9 ?
